data_1532966
loop_
_publ_author_name
'Kabbour, H.'
'Cario, L.'
'Moelo, Y.'
'Meerschaut, A.'

_publ_section_title
;
 Synthesis, X-ray and optical characterizations of two new oxysulfides: La
 In S2 O and La5 In3 S9 O3
;
_journal_name_full 'Journal of Solid State Chemistry'
_journal_page_first 1053
_journal_page_last 1059
_journal_volume 177
_journal_year 2004
_chemical_formula_sum 'In3 La5 O3 S9'
_chemical_name_systematic 'La5 In3 S9 O3'
_space_group_IT_number 57
_symmetry_space_group_name_Hall '-P 2c 2b'
_symmetry_space_group_name_H-M 'P b c m'
_cell_angle_alpha 90
_cell_angle_beta 90
_cell_angle_gamma 90
_cell_formula_units_Z 4
_cell_length_a 4.1018
_cell_length_b 26.833
_cell_length_c 16.023
_cell_volume 1763.549
_citation_journal_id_ASTM JSSCBI
_cod_data_source_file Kabbour_JSSCBI_2004_1625.cif
_cod_data_source_block In3La5O3S9
_cod_database_code 1532966

loop_
_symmetry_equiv_pos_as_xyz
x,y,z
-x,-y,z+1/2
x,-y+1/2,-z
-x,y+1/2,-z+1/2
-x,-y,-z
x,y,-z-1/2
-x,y-1/2,z
x,-y-1/2,z-1/2

loop_
_atom_site_label
_atom_site_type_symbol
_atom_site_fract_x
_atom_site_fract_y
_atom_site_fract_z
_atom_site_occupancy
_atom_site_U_iso_or_equiv
S6 S-2 0.214 0.2342 0.75 1 0.0
La3 La+3 0.747 0.6256 0.499 1 0.0
O2 O-2 0.752 0.5673 0.6155 1 0.0
S2 S-2 0.242 0.4348 0.75 1 0.0
In3 In+3 -0.07 0.2446 0.6287 0.148 0.0
S5 S-2 0.2451 0.6582 0.6202 1 0.0
S4 S-2 0.222 0.25 0.5 1 0.0
In2 In+3 0.5716 0.2449 0.6288 0.852 0.0
O1 O-2 0.252 0.5606 0.75 1 0.0
S1 S-2 0.7597 0.3316 0.6226 1 0.0
La2 La+3 0.7502 0.6134 0.75 1 0.0
La1 La+3 0.2505 0.521 0.6198 1 0.0
S3 S-2 0.2475 0.5534 0.4465 1 0.0
In1 In+3 0.74 0.382 0.75 1 0.0
